data_2019167
loop_
_publ_author_name
'Hou, Shan'
'Liu, Qi-Kui'
'Li, Yan-An'
'Ma, Jian-Ping'
'Dong, Yu-Bin'

_publ_section_title
;
 2,5-Bis[4-methyl-3-(pyridin-3-yl)phenyl]-1,3,4-oxadiazole and its
 one-dimensional polymeric complex with ZnCl~2~
;
_journal_coeditor_code EM3058
_journal_issue 10
_journal_name_full 'Acta Crystallographica Section C'
_journal_page_first 1108
_journal_page_last 1111
_journal_paper_doi 10.1107/S0108270113022105
_journal_volume 69
_journal_year 2013
_chemical_formula_iupac 'C26 H20 N4 O'
_chemical_formula_moiety 'C26 H20 N4 O'
_chemical_formula_sum 'C26 H20 N4 O'
_chemical_formula_weight 404.46
_chemical_name_systematic
;
2,5-Bis[4-methyl-3-(pyridin-3-yl)phenyl]-1,3,4-oxadiazole
;
_space_group_IT_number 14
_symmetry_cell_setting monoclinic
_symmetry_space_group_name_Hall '-P 2ybc'
_symmetry_space_group_name_H-M 'P 1 21/c 1'
_atom_sites_solution_hydrogens geom
_atom_sites_solution_primary direct
_atom_sites_solution_secondary difmap
_audit_creation_method SHELXL-97
_cell_angle_alpha 90.00
_cell_angle_beta 105.573(3)
_cell_angle_gamma 90.00
_cell_formula_units_Z 4
_cell_length_a 12.786(3)
_cell_length_b 7.8720(18)
_cell_length_c 20.732(5)
_cell_measurement_reflns_used 4084
_cell_measurement_temperature 298(2)
_cell_measurement_theta_max 27.767
_cell_measurement_theta_min 2.588
_cell_volume 2010.1(8)
_computing_cell_refinement 'SMART (Bruker, 2003)'
_computing_data_collection 'SMART (Bruker, 2003)'
_computing_data_reduction 'SAINT (Bruker, 2003)'
_computing_molecular_graphics 'SHELXTL (Sheldrick, 2008)'
_computing_publication_material 'SHELXTL (Sheldrick, 2008)'
_computing_structure_refinement 'SHELXL97 (Sheldrick, 2008)'
_computing_structure_solution 'SHELXS97 (Sheldrick, 2008)'
_diffrn_ambient_temperature 298(2)
_diffrn_measured_fraction_theta_full 0.997
_diffrn_measured_fraction_theta_max 0.997
_diffrn_measurement_device_type 'Bruker SMART CCD area-detector'
_diffrn_measurement_method 'phi and omega scans'
_diffrn_radiation_monochromator graphite
_diffrn_radiation_source 'fine-focus sealed tube'
_diffrn_radiation_type MoK\a
_diffrn_radiation_wavelength 0.71073
_diffrn_reflns_av_R_equivalents 0.0234
_diffrn_reflns_av_sigmaI/netI 0.0264
_diffrn_reflns_limit_h_max 15
_diffrn_reflns_limit_h_min -9
_diffrn_reflns_limit_k_max 9
_diffrn_reflns_limit_k_min -9
_diffrn_reflns_limit_l_max 25
_diffrn_reflns_limit_l_min -25
_diffrn_reflns_number 10264
_diffrn_reflns_theta_full 25.60
_diffrn_reflns_theta_max 25.60
_diffrn_reflns_theta_min 2.04
_exptl_absorpt_coefficient_mu 0.084
_exptl_absorpt_correction_T_max 0.9892
_exptl_absorpt_correction_T_min 0.9592
_exptl_absorpt_correction_type multi-scan
_exptl_absorpt_process_details '(SADABS; Bruker, 2003)'
_exptl_crystal_colour colourless
_exptl_crystal_density_diffrn 1.336
_exptl_crystal_density_method 'not measured'
_exptl_crystal_description block
_exptl_crystal_F_000 848
_exptl_crystal_size_max 0.50
_exptl_crystal_size_mid 0.50
_exptl_crystal_size_min 0.13
_refine_diff_density_max 0.289
_refine_diff_density_min -0.230
_refine_ls_extinction_method none
_refine_ls_goodness_of_fit_ref 1.030
_refine_ls_hydrogen_treatment constr
_refine_ls_matrix_type full
_refine_ls_number_parameters 282
_refine_ls_number_reflns 3790
_refine_ls_number_restraints 0
_refine_ls_restrained_S_all 1.030
_refine_ls_R_factor_all 0.0531
_refine_ls_R_factor_gt 0.0438
_refine_ls_shift/su_max 0.000
_refine_ls_shift/su_mean 0.000
_refine_ls_structure_factor_coef Fsqd
_refine_ls_weighting_details 'calc w=1/[\s^2^(Fo^2^)+(0.0635P)^2^+0.4318P] where P=(Fo^2^+2Fc^2^)/3'
_refine_ls_weighting_scheme calc
_refine_ls_wR_factor_gt 0.1135
_refine_ls_wR_factor_ref 0.1217
_reflns_number_gt 3079
_reflns_number_total 3790
_reflns_threshold_expression I>2sigma(I)
_cod_data_source_file em3058.cif
_cod_data_source_block I
_cod_original_cell_volume 2010.2(8)
_cod_original_sg_symbol_Hall -P2ybc
_cod_original_sg_symbol_H-M 'P 21/c'
_cod_database_code 2019167

loop_
_symmetry_equiv_pos_as_xyz
'x, y, z'
'-x, y+1/2, -z+1/2'
'-x, -y, -z'
'x, -y-1/2, z-1/2'

loop_
_atom_site_type_symbol
_atom_site_label
_atom_site_fract_x
_atom_site_fract_y
_atom_site_fract_z
_atom_site_U_iso_or_equiv
_atom_site_adp_type
_atom_site_calc_flag
_atom_site_refinement_flags
_atom_site_occupancy
_atom_site_symmetry_multiplicity
C C1 -0.12513(15) 0.2667(3) 0.29172(9) 0.0602(5) Uani d . 1 1
H H1 -0.1429 0.2709 0.3323 0.072 Uiso calc R 1 1
C C2 -0.03144(16) 0.1856(3) 0.28994(8) 0.0598(5) Uani d . 1 1
H H2 0.0145 0.1398 0.3286 0.072 Uiso calc R 1 1
C C3 -0.00664(14) 0.1734(2) 0.22925(8) 0.0508(4) Uani d . 1 1
H H3 0.0562 0.1179 0.2265 0.061 Uiso calc R 1 1
C C4 -0.07560(12) 0.2439(2) 0.17264(7) 0.0403(4) Uani d . 1 1
C C5 -0.16687(13) 0.3273(2) 0.18080(8) 0.0484(4) Uani d . 1 1
H H5 -0.2132 0.3774 0.1432 0.058 Uiso calc R 1 1
C C6 -0.05221(12) 0.23559(19) 0.10603(7) 0.0384(3) Uani d . 1 1
C C7 -0.12393(12) 0.1567(2) 0.05105(8) 0.0417(4) Uani d . 1 1
C C8 -0.22349(15) 0.0623(2) 0.05632(9) 0.0575(5) Uani d . 1 1
H H8A -0.2846 0.1380 0.0463 0.086 Uiso calc R 1 1
H H8B -0.2121 0.0188 0.1009 0.086 Uiso calc R 1 1
H H8C -0.2374 -0.0303 0.0250 0.086 Uiso calc R 1 1
C C9 -0.09938(13) 0.1609(2) -0.01032(8) 0.0448(4) Uani d . 1 1
H H9 -0.1467 0.1101 -0.0473 0.054 Uiso calc R 1 1
C C10 -0.00730(13) 0.2381(2) -0.01780(7) 0.0436(4) Uani d . 1 1
H H10 0.0066 0.2404 -0.0596 0.052 Uiso calc R 1 1
C C11 0.06540(12) 0.31288(18) 0.03691(7) 0.0373(3) Uani d . 1 1
C C12 0.04249(12) 0.31020(19) 0.09854(7) 0.0383(3) Uani d . 1 1
H H12 0.0911 0.3590 0.1355 0.046 Uiso calc R 1 1
C C13 0.16280(11) 0.39487(19) 0.02775(7) 0.0373(3) Uani d . 1 1
C C14 0.31299(12) 0.52824(19) 0.05390(7) 0.0381(3) Uani d . 1 1
C C15 0.40979(12) 0.60686(19) 0.09681(7) 0.0390(3) Uani d . 1 1
C C16 0.49126(13) 0.6629(2) 0.06909(8) 0.0484(4) Uani d . 1 1
H H16 0.4819 0.6567 0.0231 0.058 Uiso calc R 1 1
C C17 0.58554(14) 0.7274(2) 0.10996(8) 0.0518(4) Uani d . 1 1
H H17 0.6388 0.7663 0.0906 0.062 Uiso calc R 1 1
C C18 0.60463(12) 0.7369(2) 0.17899(8) 0.0446(4) Uani d . 1 1
C C19 0.70939(14) 0.8139(3) 0.21953(9) 0.0619(5) Uani d . 1 1
H H19A 0.7680 0.7365 0.2210 0.093 Uiso calc R 1 1
H H19B 0.7046 0.8357 0.2642 0.093 Uiso calc R 1 1
H H19C 0.7224 0.9186 0.1992 0.093 Uiso calc R 1 1
C C20 0.52395(12) 0.67559(19) 0.20748(7) 0.0387(4) Uani d . 1 1
C C21 0.42699(12) 0.61574(19) 0.16563(7) 0.0381(3) Uani d . 1 1
H H21 0.3721 0.5807 0.1844 0.046 Uiso calc R 1 1
C C22 0.53833(12) 0.66639(19) 0.28099(7) 0.0392(4) Uani d . 1 1
C C23 0.46033(12) 0.7284(2) 0.30991(8) 0.0441(4) Uani d . 1 1
H H23 0.3986 0.7819 0.2837 0.053 Uiso calc R 1 1
C C24 0.47466(14) 0.7104(2) 0.37778(8) 0.0525(4) Uani d . 1 1
H H24 0.4229 0.7511 0.3980 0.063 Uiso calc R 1 1
C C25 0.56682(16) 0.6311(2) 0.41499(9) 0.0572(5) Uani d . 1 1
H H25 0.5761 0.6202 0.4608 0.069 Uiso calc R 1 1
C C26 0.62796(13) 0.5867(2) 0.32332(8) 0.0493(4) Uani d . 1 1
H H26 0.6804 0.5428 0.3044 0.059 Uiso calc R 1 1
N N1 -0.19268(12) 0.3404(2) 0.23861(7) 0.0577(4) Uani d . 1 1
N N2 0.19136(11) 0.41233(18) -0.02684(6) 0.0460(3) Uani d . 1 1
N N3 0.29032(11) 0.50044(18) -0.00966(6) 0.0464(3) Uani d . 1 1
N N4 0.64377(12) 0.5689(2) 0.38922(7) 0.0582(4) Uani d . 1 1
O O1 0.23554(8) 0.46532(13) 0.08148(5) 0.0388(3) Uani d . 1 1

loop_
_atom_site_aniso_label
_atom_site_aniso_U_11
_atom_site_aniso_U_22
_atom_site_aniso_U_33
_atom_site_aniso_U_12
_atom_site_aniso_U_13
_atom_site_aniso_U_23
C1 0.0610(11) 0.0840(14) 0.0404(9) -0.0090(10) 0.0216(8) -0.0022(9)
C2 0.0670(12) 0.0720(13) 0.0387(9) 0.0045(10) 0.0114(8) 0.0102(8)
C3 0.0478(9) 0.0608(11) 0.0433(9) 0.0059(8) 0.0116(7) 0.0043(8)
C4 0.0383(8) 0.0452(9) 0.0375(8) -0.0086(7) 0.0102(6) -0.0018(6)
C5 0.0382(8) 0.0658(11) 0.0400(8) -0.0018(8) 0.0087(7) -0.0026(8)
C6 0.0377(8) 0.0412(8) 0.0356(8) 0.0008(6) 0.0089(6) 0.0001(6)
C7 0.0401(8) 0.0406(8) 0.0433(8) -0.0038(7) 0.0093(7) -0.0019(7)
C8 0.0539(10) 0.0656(12) 0.0533(10) -0.0209(9) 0.0149(8) -0.0101(9)
C9 0.0455(9) 0.0482(9) 0.0369(8) -0.0063(7) 0.0044(7) -0.0062(7)
C10 0.0476(9) 0.0504(9) 0.0321(8) -0.0021(7) 0.0095(7) -0.0013(7)
C11 0.0373(8) 0.0391(8) 0.0354(8) 0.0023(6) 0.0095(6) 0.0009(6)
C12 0.0351(7) 0.0445(8) 0.0330(7) -0.0010(6) 0.0053(6) -0.0035(6)
C13 0.0373(8) 0.0414(8) 0.0321(7) 0.0020(6) 0.0073(6) -0.0018(6)
C14 0.0372(8) 0.0431(8) 0.0365(8) 0.0021(6) 0.0142(6) 0.0040(6)
C15 0.0383(8) 0.0409(8) 0.0388(8) 0.0016(7) 0.0117(6) 0.0044(6)
C16 0.0501(9) 0.0582(10) 0.0403(8) -0.0061(8) 0.0177(7) 0.0018(7)
C17 0.0458(9) 0.0631(11) 0.0525(10) -0.0113(8) 0.0236(8) -0.0003(8)
C18 0.0375(8) 0.0478(9) 0.0499(9) -0.0015(7) 0.0139(7) -0.0012(7)
C19 0.0436(10) 0.0804(14) 0.0624(11) -0.0131(9) 0.0154(8) -0.0065(10)
C20 0.0367(8) 0.0392(8) 0.0404(8) 0.0026(6) 0.0105(6) 0.0015(6)
C21 0.0343(7) 0.0426(8) 0.0388(8) 0.0004(6) 0.0124(6) 0.0034(6)
C22 0.0377(8) 0.0388(8) 0.0398(8) -0.0038(6) 0.0080(6) -0.0015(6)
C23 0.0378(8) 0.0481(9) 0.0451(9) -0.0019(7) 0.0087(7) 0.0016(7)
C24 0.0512(10) 0.0627(11) 0.0468(9) -0.0048(8) 0.0186(8) -0.0038(8)
C25 0.0628(11) 0.0675(12) 0.0387(9) -0.0038(10) 0.0090(8) 0.0021(8)
C26 0.0447(9) 0.0556(10) 0.0450(9) 0.0055(8) 0.0075(7) -0.0022(8)
N1 0.0441(8) 0.0849(11) 0.0468(8) -0.0035(8) 0.0167(7) -0.0084(8)
N2 0.0450(7) 0.0596(8) 0.0350(7) -0.0059(7) 0.0131(6) -0.0037(6)
N3 0.0428(7) 0.0618(9) 0.0364(7) -0.0051(6) 0.0141(6) -0.0022(6)
N4 0.0580(9) 0.0657(10) 0.0440(8) 0.0060(8) 0.0019(7) 0.0035(7)
O1 0.0376(5) 0.0476(6) 0.0317(5) -0.0034(5) 0.0101(4) -0.0001(4)

loop_
_atom_type_symbol
_atom_type_description
_atom_type_scat_dispersion_real
_atom_type_scat_dispersion_imag
_atom_type_scat_source
C C 0.0033 0.0016 'International Tables Vol C Tables 4.2.6.8 and 6.1.1.4'
H H 0.0000 0.0000 'International Tables Vol C Tables 4.2.6.8 and 6.1.1.4'
N N 0.0061 0.0033 'International Tables Vol C Tables 4.2.6.8 and 6.1.1.4'
O O 0.0106 0.0060 'International Tables Vol C Tables 4.2.6.8 and 6.1.1.4'

loop_
_geom_angle_atom_site_label_1
_geom_angle_atom_site_label_2
_geom_angle_atom_site_label_3
_geom_angle
N1 C1 C2 123.92(16)
N1 C1 H1 118.0
C2 C1 H1 118.0
C1 C2 C3 118.33(16)
C1 C2 H2 120.8
C3 C2 H2 120.8
C4 C3 C2 119.71(16)
C4 C3 H3 120.1
C2 C3 H3 120.1
C3 C4 C5 116.90(14)
C3 C4 C6 121.90(14)
C5 C4 C6 121.19(14)
N1 C5 C4 124.52(16)
N1 C5 H5 117.7
C4 C5 H5 117.7
C12 C6 C7 119.68(13)
C12 C6 C4 118.81(13)
C7 C6 C4 121.51(13)
C9 C7 C6 118.33(14)
C9 C7 C8 118.81(14)
C6 C7 C8 122.82(14)
C7 C8 H8A 109.5
C7 C8 H8B 109.5
H8A C8 H8B 109.5
C7 C8 H8C 109.5
H8A C8 H8C 109.5
H8B C8 H8C 109.5
C10 C9 C7 121.76(14)
C10 C9 H9 119.1
C7 C9 H9 119.1
C9 C10 C11 120.14(14)
C9 C10 H10 119.9
C11 C10 H10 119.9
C12 C11 C10 119.05(14)
C12 C11 C13 121.72(13)
C10 C11 C13 119.23(13)
C11 C12 C6 121.01(13)
C11 C12 H12 119.5
C6 C12 H12 119.5
N2 C13 O1 112.51(13)
N2 C13 C11 127.97(13)
O1 C13 C11 119.51(12)
N3 C14 O1 112.19(13)
N3 C14 C15 128.18(13)
O1 C14 C15 119.54(12)
C21 C15 C16 118.70(14)
C21 C15 C14 121.67(13)
C16 C15 C14 119.44(14)
C17 C16 C15 119.62(15)
C17 C16 H16 120.2
C15 C16 H16 120.2
C16 C17 C18 122.63(15)
C16 C17 H17 118.7
C18 C17 H17 118.7
C17 C18 C20 117.99(14)
C17 C18 C19 118.80(14)
C20 C18 C19 123.21(15)
C18 C19 H19A 109.5
C18 C19 H19B 109.5
H19A C19 H19B 109.5
C18 C19 H19C 109.5
H19A C19 H19C 109.5
H19B C19 H19C 109.5
C21 C20 C18 119.10(14)
C21 C20 C22 117.85(13)
C18 C20 C22 123.02(13)
C15 C21 C20 121.87(14)
C15 C21 H21 119.1
C20 C21 H21 119.1
C23 C22 C26 116.95(14)
C23 C22 C20 121.45(13)
C26 C22 C20 121.50(14)
C24 C23 C22 119.54(15)
C24 C23 H23 120.2
C22 C23 H23 120.2
C25 C24 C23 118.67(16)
C25 C24 H24 120.7
C23 C24 H24 120.7
N4 C25 C24 123.82(16)
N4 C25 H25 118.1
C24 C25 H25 118.1
N4 C26 C22 124.47(16)
N4 C26 H26 117.8
C22 C26 H26 117.8
C5 N1 C1 116.57(15)
C13 N2 N3 106.21(12)
C14 N3 N2 106.47(12)
C25 N4 C26 116.55(15)
C14 O1 C13 102.62(11)

loop_
_geom_bond_atom_site_label_1
_geom_bond_atom_site_label_2
_geom_bond_distance
C1 N1 1.336(2)
C1 C2 1.367(3)
C1 H1 0.9300
C2 C3 1.381(2)
C2 H2 0.9300
C3 C4 1.381(2)
C3 H3 0.9300
C4 C5 1.388(2)
C4 C6 1.491(2)
C5 N1 1.330(2)
C5 H5 0.9300
C6 C12 1.391(2)
C6 C7 1.402(2)
C7 C9 1.390(2)
C7 C8 1.503(2)
C8 H8A 0.9600
C8 H8B 0.9600
C8 H8C 0.9600
C9 C10 1.370(2)
C9 H9 0.9300
C10 C11 1.390(2)
C10 H10 0.9300
C11 C12 1.385(2)
C11 C13 1.460(2)
C12 H12 0.9300
C13 N2 1.2867(19)
C13 O1 1.3627(17)
C14 N3 1.2896(19)
C14 O1 1.3627(17)
C14 C15 1.454(2)
C15 C21 1.386(2)
C15 C16 1.390(2)
C16 C17 1.371(2)
C16 H16 0.9300
C17 C18 1.388(2)
C17 H17 0.9300
C18 C20 1.405(2)
C18 C19 1.504(2)
C19 H19A 0.9600
C19 H19B 0.9600
C19 H19C 0.9600
C20 C21 1.391(2)
C20 C22 1.487(2)
C21 H21 0.9300
C22 C23 1.383(2)
C22 C26 1.392(2)
C23 C24 1.377(2)
C23 H23 0.9300
C24 C25 1.373(3)
C24 H24 0.9300
C25 N4 1.332(2)
C25 H25 0.9300
C26 N4 1.334(2)
C26 H26 0.9300
N2 N3 1.4025(19)
